data_7029827
loop_
_publ_author_name
'Gao, Naixun'
'Cheng, Chi'
'Yu, Changjiang'
'Hao, Erhong'
'Wang, Shengyuan'
'Wang, Jun'
'Wei, Yun'
'Mu, Xiaolong'
'Jiao, Lijuan'

_publ_section_title
;
 Facile synthesis of highly fluorescent BF2 complexes bearing
 isoindolin-1-one ligand.
;
_journal_issue 19
_journal_name_full 'Dalton transactions (Cambridge, England : 2003)'
_journal_page_first 7121
_journal_page_last 7127
_journal_paper_doi 10.1039/c4dt00138a
_journal_volume 43
_journal_year 2014
_chemical_formula_sum 'C19 H16 B F2 N3 O S'
_chemical_formula_weight 383.22
_chemical_name_systematic
; 
 ? 
;
_space_group_IT_number 2
_symmetry_cell_setting triclinic
_symmetry_space_group_name_Hall '-P 1'
_symmetry_space_group_name_H-M 'P -1'
_atom_sites_solution_hydrogens geom
_atom_sites_solution_primary direct
_atom_sites_solution_secondary difmap
_audit_creation_method SHELXL-97
_cell_angle_alpha 89.966(2)
_cell_angle_beta 76.1290(10)
_cell_angle_gamma 63.7190(10)
_cell_formula_units_Z 2
_cell_length_a 8.5735(11)
_cell_length_b 9.5948(12)
_cell_length_c 13.8754(18)
_cell_measurement_reflns_used 3418
_cell_measurement_temperature 293(2)
_cell_measurement_theta_max 0.00
_cell_measurement_theta_min 0.00
_cell_volume 986.2(2)
_computing_cell_refinement 'Bruker SMART'
_computing_data_collection 'Bruker SMART'
_computing_data_reduction 'Bruker SAINT'
_computing_molecular_graphics 'Bruker SHELXTL'
_computing_publication_material 'Bruker SHELXTL'
_computing_structure_refinement 'SHELXL-97 (Sheldrick, 1997)'
_computing_structure_solution 'SHELXS-97 (Sheldrick, 1990)'
_diffrn_ambient_temperature 293(2)
_diffrn_measured_fraction_theta_full 0.971
_diffrn_measured_fraction_theta_max 0.971
_diffrn_measurement_device_type 'CCD area detector'
_diffrn_measurement_method 'phi and omega scans'
_diffrn_radiation_monochromator graphite
_diffrn_radiation_source 'fine-focus sealed tube'
_diffrn_radiation_type MoK\a
_diffrn_radiation_wavelength 0.71073
_diffrn_reflns_av_R_equivalents 0.0225
_diffrn_reflns_av_sigmaI/netI 0.0347
_diffrn_reflns_limit_h_max 11
_diffrn_reflns_limit_h_min -11
_diffrn_reflns_limit_k_max 10
_diffrn_reflns_limit_k_min -12
_diffrn_reflns_limit_l_max 18
_diffrn_reflns_limit_l_min -16
_diffrn_reflns_number 8641
_diffrn_reflns_theta_full 27.67
_diffrn_reflns_theta_max 27.67
_diffrn_reflns_theta_min 1.52
_exptl_absorpt_coefficient_mu 0.195
_exptl_absorpt_correction_T_max 0.9808
_exptl_absorpt_correction_T_min 0.9732
_exptl_absorpt_correction_type multi-scan
_exptl_crystal_colour colorless
_exptl_crystal_density_diffrn 1.290
_exptl_crystal_density_method 'not measured'
_exptl_crystal_description block
_exptl_crystal_F_000 396
_exptl_crystal_size_max 0.14
_exptl_crystal_size_mid 0.13
_exptl_crystal_size_min 0.10
_platon_squeeze_details
;
;
_refine_diff_density_max 0.337
_refine_diff_density_min -0.414
_refine_diff_density_rms 0.063
_refine_ls_extinction_method none
_refine_ls_goodness_of_fit_ref 1.085
_refine_ls_hydrogen_treatment mixed
_refine_ls_matrix_type full
_refine_ls_number_parameters 278
_refine_ls_number_reflns 4483
_refine_ls_number_restraints 36
_refine_ls_restrained_S_all 1.095
_refine_ls_R_factor_all 0.0834
_refine_ls_R_factor_gt 0.0663
_refine_ls_shift/su_max 0.013
_refine_ls_shift/su_mean 0.000
_refine_ls_structure_factor_coef Fsqd
_refine_ls_weighting_details 'calc w=1/[\s^2^(Fo^2^)+(0.1500P)^2^+0.5000P] where P=(Fo^2^+2Fc^2^)/3'
_refine_ls_weighting_scheme calc
_refine_ls_wR_factor_gt 0.2499
_refine_ls_wR_factor_ref 0.2636
_reflns_number_gt 3206
_reflns_number_total 4483
_reflns_threshold_expression >2sigma(I)
_cod_data_source_file c4dt00138a2.cif
_cod_data_source_block 131225d
_cod_depositor_comments
;
The following automatic conversions were performed:

'_symmetry_cell_setting' value 'Triclinic' changed to 'triclinic'
according to
/usr/data/users/saulius/crontab/automatic-downloads/rss-feeds/RSC/lib/dictionaries/cif_core.dic
dictionary named 'cif_core.dic' version 2.4.2 from 2011-04-26.

Automatic conversion script
Id: cif_fix_values 2281 2013-09-26 08:29:07Z andrius 

 Adding full bibliography for
 ./tmp-cod-update-bibliographies-12899/cifs/7029827.cif.
;
_cod_original_sg_symbol_H-M P-1
_cod_database_code 7029827

loop_
_symmetry_equiv_pos_as_xyz
'x, y, z'
'-x, -y, -z'

loop_
_atom_site_label
_atom_site_type_symbol
_atom_site_fract_x
_atom_site_fract_y
_atom_site_fract_z
_atom_site_U_iso_or_equiv
_atom_site_adp_type
_atom_site_occupancy
_atom_site_symmetry_multiplicity
_atom_site_calc_flag
_atom_site_refinement_flags
_atom_site_disorder_assembly
_atom_site_disorder_group
B1 B 0.3072(5) 0.4574(5) 0.1079(3) 0.0514(8) Uani 1 1 d . . .
C1 C 0.5123(5) 0.2058(4) -0.0208(3) 0.0626(9) Uani 1 1 d . . .
C2 C 0.5166(5) 0.1549(4) -0.1228(3) 0.0604(9) Uani 1 1 d . . .
C3 C 0.6238(6) 0.0151(6) -0.1843(4) 0.0820(13) Uani 1 1 d . . .
H3 H 0.7143 -0.0684 -0.1649 0.098 Uiso 1 1 calc R . .
C4 C 0.5897(6) 0.0051(6) -0.2771(4) 0.0821(13) Uani 1 1 d . . .
H4 H 0.6598 -0.0869 -0.3209 0.098 Uiso 1 1 calc R . .
C5 C 0.4564(6) 0.1271(6) -0.3046(4) 0.0776(12) Uani 1 1 d . . .
H5 H 0.4373 0.1154 -0.3667 0.093 Uiso 1 1 calc R . .
C6 C 0.3485(6) 0.2670(5) -0.2442(3) 0.0672(10) Uani 1 1 d . . .
H6 H 0.2580 0.3496 -0.2642 0.081 Uiso 1 1 calc R . .
C7 C 0.3807(5) 0.2792(4) -0.1528(3) 0.0558(8) Uani 1 1 d . . .
C8 C 0.2911(4) 0.4065(4) -0.0694(3) 0.0500(7) Uani 1 1 d . . .
C9 C 0.1010(4) 0.6463(4) 0.0108(2) 0.0495(7) Uani 1 1 d . . .
C10 C -0.0557(4) 0.8826(4) 0.1310(2) 0.0494(7) Uani 1 1 d . . .
C11 C -0.1575(5) 1.0268(4) 0.1908(3) 0.0542(8) Uani 1 1 d . . .
H11 H -0.2434 1.1102 0.1686 0.065 Uiso 1 1 calc R . .
C12 C -0.1299(5) 1.0448(5) 0.2832(3) 0.0606(9) Uani 1 1 d . A .
C13 C 0.0028(6) 0.9132(5) 0.3125(3) 0.0682(10) Uani 1 1 d . . .
H13 H 0.0229 0.9244 0.3743 0.082 Uiso 1 1 calc R . .
C14 C 0.1039(6) 0.7695(5) 0.2552(3) 0.0655(10) Uani 1 1 d . . .
H14 H 0.1890 0.6855 0.2775 0.079 Uiso 1 1 calc R . .
C15 C 0.0729(4) 0.7556(4) 0.1621(2) 0.0496(7) Uani 1 1 d . . .
C16 C -0.2344(5) 1.1993(5) 0.3508(3) 0.0704(10) Uani 1 1 d D . .
C17 C -0.3896(11) 1.3206(9) 0.3110(7) 0.082(2) Uani 0.645(11) 1 d PDU A 1
H17A H -0.3396 1.3552 0.2520 0.123 Uiso 0.645(11) 1 calc PR A 1
H17B H -0.4660 1.4086 0.3613 0.123 Uiso 0.645(11) 1 calc PR A 1
H17C H -0.4593 1.2729 0.2950 0.123 Uiso 0.645(11) 1 calc PR A 1
C18 C -0.1050(12) 1.2656(14) 0.3590(13) 0.123(5) Uani 0.645(11) 1 d PDU A 1
H18A H -0.0530 1.2841 0.2940 0.184 Uiso 0.645(11) 1 calc PR A 1
H18B H -0.0109 1.1921 0.3854 0.184 Uiso 0.645(11) 1 calc PR A 1
H18C H -0.1699 1.3624 0.4028 0.184 Uiso 0.645(11) 1 calc PR A 1
C19 C -0.3215(17) 1.1749(13) 0.4543(6) 0.114(4) Uani 0.645(11) 1 d PDU A 1
H19A H -0.3626 1.0980 0.4481 0.172 Uiso 0.645(11) 1 calc PR A 1
H19B H -0.4221 1.2720 0.4873 0.172 Uiso 0.645(11) 1 calc PR A 1
H19C H -0.2346 1.1393 0.4928 0.172 Uiso 0.645(11) 1 calc PR A 1
C17' C -0.4376(11) 1.265(2) 0.3691(16) 0.119(7) Uani 0.355(11) 1 d PDU A 2
H17D H -0.4839 1.3641 0.3428 0.178 Uiso 0.355(11) 1 calc PR A 2
H17E H -0.4931 1.2806 0.4396 0.178 Uiso 0.355(11) 1 calc PR A 2
H17F H -0.4642 1.1937 0.3364 0.178 Uiso 0.355(11) 1 calc PR A 2
C18' C -0.167(3) 1.314(2) 0.3036(15) 0.123(7) Uani 0.355(11) 1 d PDU A 2
H18D H -0.0493 1.2864 0.3119 0.184 Uiso 0.355(11) 1 calc PR A 2
H18E H -0.2490 1.4187 0.3358 0.184 Uiso 0.355(11) 1 calc PR A 2
H18F H -0.1612 1.3102 0.2336 0.184 Uiso 0.355(11) 1 calc PR A 2
C19' C -0.198(2) 1.1858(19) 0.4559(8) 0.097(5) Uani 0.355(11) 1 d PDU A 2
H19D H -0.1764 1.0838 0.4745 0.145 Uiso 0.355(11) 1 calc PR A 2
H19E H -0.3007 1.2642 0.5041 0.145 Uiso 0.355(11) 1 calc PR A 2
H19F H -0.0937 1.2010 0.4538 0.145 Uiso 0.355(11) 1 calc PR A 2
F1 F 0.4456(3) 0.4762(3) 0.12985(19) 0.0723(7) Uani 1 1 d . . .
F2 F 0.2292(3) 0.3989(3) 0.18450(17) 0.0686(6) Uani 1 1 d . . .
N1 N 0.3682(4) 0.3568(3) 0.0064(2) 0.0530(7) Uani 1 1 d . . .
N2 N 0.1579(4) 0.5423(3) -0.0714(2) 0.0525(7) Uani 1 1 d . . .
N3 N 0.1596(4) 0.6212(3) 0.0919(2) 0.0480(6) Uani 1 1 d . . .
O1 O 0.6100(4) 0.1363(4) 0.0307(3) 0.0879(10) Uani 1 1 d . . .
S1 S -0.06418(11) 0.83299(10) 0.01274(6) 0.0520(3) Uani 1 1 d . . .

loop_
_atom_site_aniso_label
_atom_site_aniso_U_11
_atom_site_aniso_U_22
_atom_site_aniso_U_33
_atom_site_aniso_U_23
_atom_site_aniso_U_13
_atom_site_aniso_U_12
B1 0.0524(19) 0.051(2) 0.056(2) 0.0155(16) -0.0239(16) -0.0234(16)
C1 0.0532(18) 0.0499(19) 0.070(2) 0.0099(16) -0.0146(16) -0.0118(15)
C2 0.0539(18) 0.0530(19) 0.067(2) 0.0047(16) -0.0095(15) -0.0215(16)
C3 0.068(2) 0.063(2) 0.087(3) -0.004(2) -0.001(2) -0.015(2)
C4 0.072(3) 0.068(3) 0.089(3) -0.017(2) -0.003(2) -0.026(2)
C5 0.080(3) 0.079(3) 0.074(3) -0.006(2) -0.006(2) -0.042(2)
C6 0.074(2) 0.066(2) 0.065(2) 0.0037(18) -0.0128(18) -0.037(2)
C7 0.0525(18) 0.0542(19) 0.060(2) 0.0081(15) -0.0110(14) -0.0260(15)
C8 0.0491(16) 0.0514(18) 0.0533(18) 0.0110(14) -0.0165(13) -0.0248(14)
C9 0.0470(16) 0.0522(17) 0.0508(17) 0.0135(13) -0.0167(13) -0.0221(14)
C10 0.0482(16) 0.0544(18) 0.0460(16) 0.0142(13) -0.0145(12) -0.0228(14)
C11 0.0534(18) 0.0503(18) 0.0544(18) 0.0096(14) -0.0125(14) -0.0208(15)
C12 0.066(2) 0.068(2) 0.0547(19) 0.0089(16) -0.0113(15) -0.0388(19)
C13 0.080(3) 0.075(3) 0.053(2) 0.0064(18) -0.0270(18) -0.033(2)
C14 0.074(2) 0.068(2) 0.056(2) 0.0139(17) -0.0279(17) -0.028(2)
C15 0.0504(16) 0.0517(17) 0.0490(17) 0.0134(13) -0.0180(13) -0.0229(14)
C16 0.074(2) 0.073(3) 0.059(2) 0.0014(19) -0.0131(18) -0.031(2)
C17 0.074(4) 0.071(4) 0.077(5) -0.009(4) -0.024(4) -0.012(3)
C18 0.088(6) 0.095(8) 0.172(13) -0.059(7) -0.015(6) -0.040(6)
C19 0.120(8) 0.130(8) 0.069(5) -0.012(5) 0.014(5) -0.055(7)
C17' 0.084(9) 0.134(14) 0.115(13) -0.033(11) -0.026(9) -0.029(9)
C18' 0.133(15) 0.074(10) 0.136(17) -0.018(10) 0.006(11) -0.047(11)
C19' 0.137(13) 0.097(9) 0.058(7) 0.005(6) -0.008(8) -0.064(10)
F1 0.0613(13) 0.0743(15) 0.0924(17) 0.0180(12) -0.0440(12) -0.0287(11)
F2 0.0790(14) 0.0640(13) 0.0605(12) 0.0233(10) -0.0204(10) -0.0297(11)
N1 0.0498(14) 0.0483(15) 0.0555(16) 0.0134(12) -0.0153(12) -0.0170(12)
N2 0.0519(15) 0.0511(15) 0.0515(15) 0.0060(12) -0.0166(12) -0.0195(12)
N3 0.0516(14) 0.0487(14) 0.0477(14) 0.0147(11) -0.0225(11) -0.0216(12)
O1 0.0795(19) 0.0668(18) 0.082(2) 0.0086(15) -0.0320(16) 0.0024(15)
S1 0.0535(5) 0.0480(5) 0.0489(5) 0.0103(3) -0.0199(3) -0.0152(4)

loop_
_atom_type_symbol
_atom_type_description
_atom_type_scat_dispersion_real
_atom_type_scat_dispersion_imag
_atom_type_scat_source
C C 0.0033 0.0016 'International Tables Vol C Tables 4.2.6.8 and 6.1.1.4'
H H 0.0000 0.0000 'International Tables Vol C Tables 4.2.6.8 and 6.1.1.4'
B B 0.0013 0.0007 'International Tables Vol C Tables 4.2.6.8 and 6.1.1.4'
N N 0.0061 0.0033 'International Tables Vol C Tables 4.2.6.8 and 6.1.1.4'
O O 0.0106 0.0060 'International Tables Vol C Tables 4.2.6.8 and 6.1.1.4'
F F 0.0171 0.0103 'International Tables Vol C Tables 4.2.6.8 and 6.1.1.4'
S S 0.1246 0.1234 'International Tables Vol C Tables 4.2.6.8 and 6.1.1.4'

loop_
_geom_angle_atom_site_label_1
_geom_angle_atom_site_label_2
_geom_angle_atom_site_label_3
_geom_angle
F2 B1 F1 110.6(3)
F2 B1 N1 111.9(3)
F1 B1 N1 112.4(3)
F2 B1 N3 109.1(3)
F1 B1 N3 109.2(3)
N1 B1 N3 103.4(3)
O1 C1 N1 125.0(4)
O1 C1 C2 129.0(4)
N1 C1 C2 106.0(3)
C3 C2 C7 121.0(4)
C3 C2 C1 131.5(4)
C7 C2 C1 107.5(3)
C2 C3 C4 116.8(5)
C2 C3 H3 121.6
C4 C3 H3 121.6
C5 C4 C3 121.3(4)
C5 C4 H4 119.3
C3 C4 H4 119.3
C4 C5 C6 122.6(5)
C4 C5 H5 118.7
C6 C5 H5 118.7
C5 C6 C7 116.9(4)
C5 C6 H6 121.6
C7 C6 H6 121.6
C6 C7 C2 121.5(4)
C6 C7 C8 131.8(4)
C2 C7 C8 106.7(3)
N2 C8 N1 127.6(3)
N2 C8 C7 123.8(3)
N1 C8 C7 108.7(3)
N3 C9 N2 127.1(3)
N3 C9 S1 114.5(3)
N2 C9 S1 118.3(3)
C15 C10 C11 121.7(3)
C15 C10 S1 110.4(3)
C11 C10 S1 127.9(3)
C12 C11 C10 119.6(3)
C12 C11 H11 120.2
C10 C11 H11 120.2
C11 C12 C13 117.4(3)
C11 C12 C16 122.0(4)
C13 C12 C16 120.6(3)
C14 C13 C12 124.1(4)
C14 C13 H13 118.0
C12 C13 H13 118.0
C13 C14 C15 117.0(4)
C13 C14 H14 121.5
C15 C14 H14 121.5
C10 C15 C14 120.2(3)
C10 C15 N3 113.1(3)
C14 C15 N3 126.7(3)
C12 C16 C17' 113.0(8)
C12 C16 C19 110.2(5)
C17' C16 C19 68.7(10)
C12 C16 C18 109.1(5)
C17' C16 C18 135.5(10)
C19 C16 C18 109.5(8)
C12 C16 C18' 107.9(8)
C17' C16 C18' 111.3(10)
C19 C16 C18' 138.0(10)
C18 C16 C18' 39.4(7)
C12 C16 C17 112.0(4)
C17' C16 C17 40.5(8)
C19 C16 C17 106.7(6)
C18 C16 C17 109.3(7)
C18' C16 C17 74.0(11)
C12 C16 C19' 112.7(7)
C17' C16 C19' 106.2(8)
C19 C16 C19' 42.5(6)
C18 C16 C19' 69.0(9)
C18' C16 C19' 105.6(10)
C17 C16 C19' 132.8(8)
C16 C17 H17A 109.5
C16 C17 H17B 109.5
C16 C17 H17C 109.5
C16 C18 H18A 109.5
C16 C18 H18B 109.5
C16 C18 H18C 109.5
C16 C19 H19A 109.5
C16 C19 H19B 109.5
C16 C19 H19C 109.5
C16 C17' H17D 109.5
C16 C17' H17E 109.5
H17D C17' H17E 109.5
C16 C17' H17F 109.5
H17D C17' H17F 109.5
H17E C17' H17F 109.5
C16 C18' H18D 109.5
C16 C18' H18E 109.5
H18D C18' H18E 109.5
C16 C18' H18F 109.5
H18D C18' H18F 109.5
H18E C18' H18F 109.5
C16 C19' H19D 109.5
C16 C19' H19E 109.5
H19D C19' H19E 109.5
C16 C19' H19F 109.5
H19D C19' H19F 109.5
H19E C19' H19F 109.5
C8 N1 C1 111.0(3)
C8 N1 B1 123.8(3)
C1 N1 B1 125.2(3)
C8 N2 C9 114.4(3)
C9 N3 C15 112.0(3)
C9 N3 B1 123.4(3)
C15 N3 B1 124.6(3)
C9 S1 C10 89.95(16)

loop_
_geom_bond_atom_site_label_1
_geom_bond_atom_site_label_2
_geom_bond_distance
B1 F2 1.372(4)
B1 F1 1.377(4)
B1 N1 1.546(5)
B1 N3 1.578(4)
C1 O1 1.203(5)
C1 N1 1.400(5)
C1 C2 1.485(6)
C2 C3 1.380(6)
C2 C7 1.398(5)
C3 C4 1.400(8)
C3 H3 0.9300
C4 C5 1.358(7)
C4 H4 0.9300
C5 C6 1.375(6)
C5 H5 0.9300
C6 C7 1.377(6)
C6 H6 0.9300
C7 C8 1.471(5)
C8 N2 1.304(4)
C8 N1 1.351(4)
C9 N3 1.320(4)
C9 N2 1.356(4)
C9 S1 1.718(3)
C10 C15 1.386(5)
C10 C11 1.396(5)
C10 S1 1.736(3)
C11 C12 1.382(5)
C11 H11 0.9300
C12 C13 1.415(6)
C12 C16 1.518(6)
C13 C14 1.377(6)
C13 H13 0.9300
C14 C15 1.399(5)
C14 H14 0.9300
C15 N3 1.403(4)
C16 C17' 1.520(8)
C16 C19 1.521(6)
C16 C18 1.528(7)
C16 C18' 1.538(8)
C16 C17 1.553(6)
C16 C19' 1.557(7)
C17 H17A 0.9600
C17 H17B 0.9600
C17 H17C 0.9600
C18 H18A 0.9600
C18 H18B 0.9600
C18 H18C 0.9600
C19 H19A 0.9600
C19 H19B 0.9600
C19 H19C 0.9600
C17' H17D 0.9600
C17' H17E 0.9600
C17' H17F 0.9600
C18' H18D 0.9600
C18' H18E 0.9600
C18' H18F 0.9600
C19' H19D 0.9600
C19' H19E 0.9600
C19' H19F 0.9600

loop_
_platon_squeeze_void_nr
_platon_squeeze_void_average_x
_platon_squeeze_void_average_y
_platon_squeeze_void_average_z
_platon_squeeze_void_volume
_platon_squeeze_void_count_electrons
_platon_squeeze_void_content
1 0.017 0.480 0.500 177 48 ' '
